data_4502037
loop_
_publ_author_name
'Chamberlain, Julia M.'
'Albrecht, Thomas A.'
'Lesage, Julien'
'Sauvage, Fr\'ed\'eric'
'Stern, Charlotte L.'
'Poeppelmeier, Kenneth R.'

_publ_section_title
;
 Crystal Growth of Ag3MOxF6&#x2212;x(M= V,x= 2;M= Mo,x= 3)
;
_journal_issue 11
_journal_name_full 'Crystal Growth &amp; Design'
_journal_page_first 4868
_journal_paper_doi 10.1021/cg100890e
_journal_volume 10
_journal_year 2010
_chemical_formula_sum 'Ag3 F4 O2 V'
_chemical_formula_weight 482.55
_chemical_name_systematic
; 
 ? 
;
_space_group_IT_number 14
_symmetry_cell_setting monoclinic
_symmetry_space_group_name_Hall '-P 2yn'
_symmetry_space_group_name_H-M 'P 1 21/n 1'
_atom_sites_solution_hydrogens none
_atom_sites_solution_primary direct
_atom_sites_solution_secondary difmap
_audit_creation_method SHELXL-97
_cell_angle_alpha 90.00
_cell_angle_beta 90.6610(15)
_cell_angle_gamma 90.00
_cell_formula_units_Z 2
_cell_length_a 5.7568(2)
_cell_length_b 5.7811(2)
_cell_length_c 8.0883(3)
_cell_measurement_reflns_used 9946
_cell_measurement_temperature 98(2)
_cell_measurement_theta_max 47.68
_cell_measurement_theta_min 5.00
_cell_volume 269.166(17)
_computing_structure_refinement 'SHELXL-97 (Sheldrick, 1997)'
_computing_structure_solution 'SHELXS-97 (Sheldrick, 1990)'
_diffrn_ambient_temperature 98(2)
_diffrn_measured_fraction_theta_full 0.990
_diffrn_measured_fraction_theta_max 0.964
_diffrn_measurement_device_type 'CCD area detector'
_diffrn_measurement_method 'phi and omega scans'
_diffrn_radiation_monochromator graphite
_diffrn_radiation_source 'sealed tube'
_diffrn_radiation_type MoK\a
_diffrn_radiation_wavelength 0.71073
_diffrn_reflns_av_R_equivalents 0.0000
_diffrn_reflns_av_sigmaI/netI 0.0423
_diffrn_reflns_limit_h_max 11
_diffrn_reflns_limit_h_min -11
_diffrn_reflns_limit_k_max 11
_diffrn_reflns_limit_k_min 0
_diffrn_reflns_limit_l_max 16
_diffrn_reflns_limit_l_min 0
_diffrn_reflns_number 3617
_diffrn_reflns_theta_full 40.00
_diffrn_reflns_theta_max 47.84
_diffrn_reflns_theta_min 4.32
_exptl_absorpt_coefficient_mu 12.447
_exptl_absorpt_correction_T_max 0.3414
_exptl_absorpt_correction_T_min 0.1340
_exptl_absorpt_correction_type gaussian
_exptl_absorpt_process_details 'Xprep and Twinabs'
_exptl_crystal_colour 'translucent dark red'
_exptl_crystal_density_diffrn 5.954
_exptl_crystal_density_meas ?
_exptl_crystal_density_method 'not measured'
_exptl_crystal_description platelet
_exptl_crystal_F_000 432
_exptl_crystal_size_max 0.27
_exptl_crystal_size_mid 0.22
_exptl_crystal_size_min 0.11
_refine_diff_density_max 2.023
_refine_diff_density_min -2.250
_refine_diff_density_rms 0.349
_refine_ls_extinction_coef 0.0204(19)
_refine_ls_extinction_expression Fc^*^=kFc[1+0.001xFc^2^\l^3^/sin(2\q)]^-1/4^
_refine_ls_extinction_method SHELXL
_refine_ls_goodness_of_fit_ref 1.069
_refine_ls_hydrogen_treatment none
_refine_ls_matrix_type full
_refine_ls_number_parameters 79
_refine_ls_number_reflns 3617
_refine_ls_number_restraints 1
_refine_ls_restrained_S_all 1.069
_refine_ls_R_factor_all 0.0432
_refine_ls_R_factor_gt 0.0393
_refine_ls_shift/su_max 0.001
_refine_ls_shift/su_mean 0.000
_refine_ls_structure_factor_coef Fsqd
_refine_ls_weighting_details 'calc w=1/[\s^2^(Fo^2^)+(0.0566P)^2^+0.6818P] where P=(Fo^2^+2Fc^2^)/3'
_refine_ls_weighting_scheme calc
_refine_ls_wR_factor_gt 0.1130
_refine_ls_wR_factor_ref 0.1159
_reflns_number_gt 3298
_reflns_number_total 3617
_reflns_threshold_expression >2sigma(I)
_cod_data_source_file cg100890e_si_002.cif
_cod_data_source_block numerical5
_cod_depositor_comments
;
The following automatic conversions were performed:

'_symmetry_cell_setting' value 'Monoclinic' changed to 'monoclinic'
according to /home/saulius/struct/CIF-dictionaries/cif_core.dic
dictionary named 'cif_core.dic' version 2.4.2 from 2011-04-26.

Automatic conversion script
Id: cif_fix_values 1715 2011-07-08 13:25:40Z adriana 

The following automatic conversions were performed:

'_exptl_crystal_density_meas' value 'none' was changed to '?' - the
value is perceived as not measured.

Automatic conversion script
Id: cif_fix_values 3008 2015-01-20 13:52:24Z robertas 
;
_cod_original_sg_symbol_H-M P2(1)/n
_cod_database_code 4502037

loop_
_symmetry_equiv_pos_as_xyz
'x, y, z'
'-x+1/2, y+1/2, -z+1/2'
'-x, -y, -z'
'x-1/2, -y-1/2, z-1/2'

loop_
_atom_site_label
_atom_site_type_symbol
_atom_site_fract_x
_atom_site_fract_y
_atom_site_fract_z
_atom_site_U_iso_or_equiv
_atom_site_adp_type
_atom_site_occupancy
_atom_site_symmetry_multiplicity
_atom_site_calc_flag
_atom_site_refinement_flags
Ag1A Ag 0.0003(6) 0.4524(6) 0.2638(4) 0.0173(3) Uani 0.63(2) 1 d P
Ag1B Ag -0.0283(15) 0.4409(10) 0.2480(7) 0.0149(6) Uani 0.30(2) 1 d P
Ag1C Ag 0.020(2) 0.484(3) 0.238(3) 0.0166(12) Uani 0.077(16) 1 d P
Ag2 Ag 0.0000 0.0000 0.5000 0.01592(7) Uani 1 2 d S
V1 V 0.01606(18) -0.0195(2) -0.02158(14) 0.01500(14) Uani 0.50 1 d P
F1 F 0.1014(4) 0.0365(4) 0.2158(2) 0.0212(3) Uani 0.50 1 d P
O1 O 0.1014(4) 0.0365(4) 0.2158(2) 0.0212(3) Uani 0.50 1 d P
F2 F -0.2649(4) 0.1633(4) 0.0512(3) 0.0210(4) Uani 0.50 1 d P
O2 O -0.2649(4) 0.1633(4) 0.0512(3) 0.0210(4) Uani 0.50 1 d P
F3 F 0.1476(4) 0.2750(3) -0.0569(3) 0.0232(4) Uani 1 1 d .

loop_
_atom_site_aniso_label
_atom_site_aniso_U_11
_atom_site_aniso_U_22
_atom_site_aniso_U_33
_atom_site_aniso_U_23
_atom_site_aniso_U_13
_atom_site_aniso_U_12
Ag1A 0.0122(6) 0.0214(6) 0.0181(5) 0.0023(3) -0.0025(3) 0.0038(5)
Ag1B 0.0159(12) 0.0156(6) 0.0132(8) -0.0012(5) 0.0005(7) 0.0058(7)
Ag1C 0.0129(19) 0.016(2) 0.021(3) 0.0042(18) 0.0079(17) 0.0025(16)
Ag2 0.01381(10) 0.01621(13) 0.01771(12) 0.00230(8) -0.00101(7) -0.00146(7)
V1 0.0138(3) 0.0134(4) 0.0178(5) -0.0031(3) 0.0010(3) -0.0007(3)
F1 0.0255(9) 0.0267(9) 0.0112(7) -0.0023(6) -0.0046(6) 0.0010(7)
O1 0.0255(9) 0.0267(9) 0.0112(7) -0.0023(6) -0.0046(6) 0.0010(7)
F2 0.0159(7) 0.0231(9) 0.0240(8) 0.0049(7) 0.0069(6) 0.0097(6)
O2 0.0159(7) 0.0231(9) 0.0240(8) 0.0049(7) 0.0069(6) 0.0097(6)
F3 0.0198(7) 0.0172(7) 0.0325(10) 0.0089(6) -0.0040(6) -0.0080(6)

loop_
_atom_type_symbol
_atom_type_description
_atom_type_scat_dispersion_real
_atom_type_scat_dispersion_imag
_atom_type_scat_source
O O 0.0106 0.0060 'International Tables Vol C Tables 4.2.6.8 and 6.1.1.4'
F F 0.0171 0.0103 'International Tables Vol C Tables 4.2.6.8 and 6.1.1.4'
V V 0.3005 0.5294 'International Tables Vol C Tables 4.2.6.8 and 6.1.1.4'
Ag Ag -0.8971 1.1015 'International Tables Vol C Tables 4.2.6.8 and 6.1.1.4'

loop_
_exptl_crystal_face_index_h
_exptl_crystal_face_index_k
_exptl_crystal_face_index_l
_exptl_crystal_face_perp_dist
1.00 0.00 -2.00 0.0600
-1.00 -2.00 -2.00 0.1300
-1.00 0.00 2.00 0.0550
1.00 -2.00 1.00 0.0730
1.00 2.00 1.00 0.0860
-2.00 1.00 -2.00 0.0720
-2.00 0.00 -1.00 0.0500
-2.00 1.00 1.00 0.0520
1.00 0.00 -1.00 0.0500
-1.00 2.00 -1.00 0.1050

loop_
_geom_angle_atom_site_label_1
_geom_angle_atom_site_label_2
_geom_angle_atom_site_label_3
_geom_angle
_geom_angle_site_symmetry_1
_geom_angle_site_symmetry_3
O1 Ag1A O2 114.49(17) 2 2_455
F1 Ag1A O2 114.49(17) 2 2_455
O1 Ag1A F2 114.49(17) 2 2_455
F1 Ag1A F2 114.49(17) 2 2_455
O1 Ag1A F3 104.27(18) 2 3_565
F1 Ag1A F3 104.27(18) 2 3_565
O2 Ag1A F3 84.46(11) 2_455 3_565
F2 Ag1A F3 84.46(11) 2_455 3_565
O1 Ag1A F1 88.91(9) 2 .
F1 Ag1A F1 88.91(9) 2 .
O2 Ag1A F1 136.7(2) 2_455 .
F2 Ag1A F1 136.7(2) 2_455 .
F3 Ag1A F1 126.31(16) 3_565 .
F3 Ag1B O2 85.83(17) 3_565 2_455
F3 Ag1B F2 85.83(17) 3_565 2_455
F3 Ag1B F1 132.7(2) 3_565 .
O2 Ag1B F1 137.1(3) 2_455 .
F2 Ag1B F1 137.1(3) 2_455 .
F3 Ag1B O1 101.5(3) 3_565 2
O2 Ag1B O1 107.1(3) 2_455 2
F2 Ag1B O1 107.1(3) 2_455 2
F1 Ag1B O1 85.7(2) . 2
F3 Ag1B F1 101.5(3) 3_565 2
O2 Ag1B F1 107.1(3) 2_455 2
F2 Ag1B F1 107.1(3) 2_455 2
F1 Ag1B F1 85.7(2) . 2
O1 Ag1C F3 116.2(10) 2 3_565
F1 Ag1C F3 116.2(10) 2 3_565
O1 Ag1C O2 114.4(7) 2 2_455
F1 Ag1C O2 114.4(7) 2 2_455
F3 Ag1C O2 86.4(3) 3_565 2_455
O1 Ag1C F2 114.4(7) 2 2_455
F1 Ag1C F2 114.4(7) 2 2_455
F3 Ag1C F2 86.4(3) 3_565 2_455
O1 Ag2 F1 180.0 3_556 .
F1 Ag2 F1 180.0 3_556 .
O1 Ag2 O2 92.82(8) 3_556 4_666
F1 Ag2 O2 92.82(8) 3_556 4_666
F1 Ag2 O2 87.18(7) . 4_666
O1 Ag2 F2 92.82(8) 3_556 4_666
F1 Ag2 F2 92.82(8) 3_556 4_666
F1 Ag2 F2 87.18(7) . 4_666
O1 Ag2 O2 87.18(8) 3_556 2_445
F1 Ag2 O2 87.18(8) 3_556 2_445
F1 Ag2 O2 92.82(7) . 2_445
O2 Ag2 O2 180.00(6) 4_666 2_445
F2 Ag2 O2 180.00(6) 4_666 2_445
O1 Ag2 F2 87.18(8) 3_556 2_445
F1 Ag2 F2 87.18(8) 3_556 2_445
F1 Ag2 F2 92.82(7) . 2_445
O2 Ag2 F2 180.00(6) 4_666 2_445
F2 Ag2 F2 180.00(6) 4_666 2_445
O1 Ag2 F3 89.05(8) 3_556 2_545
F1 Ag2 F3 89.05(8) 3_556 2_545
F1 Ag2 F3 90.95(8) . 2_545
O2 Ag2 F3 86.22(8) 4_666 2_545
F2 Ag2 F3 86.22(8) 4_666 2_545
O2 Ag2 F3 93.78(8) 2_445 2_545
F2 Ag2 F3 93.78(8) 2_445 2_545
O1 Ag2 F3 90.95(8) 3_556 4_566
F1 Ag2 F3 90.95(8) 3_556 4_566
F1 Ag2 F3 89.05(8) . 4_566
O2 Ag2 F3 93.78(8) 4_666 4_566
F2 Ag2 F3 93.78(8) 4_666 4_566
O2 Ag2 F3 86.22(8) 2_445 4_566
F2 Ag2 F3 86.22(8) 2_445 4_566
F3 Ag2 F3 180.00(11) 2_545 4_566
O2 V1 O1 99.81(12) 3 3
F2 V1 O1 99.81(12) 3 3
O2 V1 F1 99.81(12) 3 3
F2 V1 F1 99.81(12) 3 3
O2 V1 F3 95.26(12) 3 3
F2 V1 F3 95.26(12) 3 3
O1 V1 F3 94.09(12) 3 3
F1 V1 F3 94.09(12) 3 3
O2 V1 F3 94.64(11) 3 .
F2 V1 F3 94.64(11) 3 .
O1 V1 F3 93.90(12) 3 .
F1 V1 F3 93.90(12) 3 .
F3 V1 F3 166.03(5) 3 .
O2 V1 F1 90.95(12) 3 .
F2 V1 F1 90.95(12) 3 .
O1 V1 F1 169.23(6) 3 .
F1 V1 F1 169.23(6) 3 .
F3 V1 F1 85.49(11) 3 .
F3 V1 F1 84.52(11) . .
O2 V1 F2 170.85(7) 3 .
F2 V1 F2 170.85(7) 3 .
O1 V1 F2 89.32(11) 3 .
F1 V1 F2 89.32(11) 3 .
F3 V1 F2 84.63(10) 3 .
F3 V1 F2 84.03(10) . .
F1 V1 F2 79.91(10) . .

loop_
_geom_bond_atom_site_label_1
_geom_bond_atom_site_label_2
_geom_bond_distance
_geom_bond_site_symmetry_2
Ag1A O1 2.348(4) 2
Ag1A F1 2.348(4) 2
Ag1A O2 2.368(3) 2_455
Ag1A F2 2.368(3) 2_455
Ag1A F3 2.445(4) 3_565
Ag1A F1 2.505(4) .
Ag1B F3 2.353(7) 3_565
Ag1B O2 2.399(4) 2_455
Ag1B F2 2.399(4) 2_455
Ag1B F1 2.469(5) .
Ag1B O1 2.532(9) 2
Ag1B F1 2.532(9) 2
Ag1C O1 2.227(15) 2
Ag1C F1 2.227(15) 2
Ag1C F3 2.23(2) 3_565
Ag1C O2 2.490(12) 2_455
Ag1C F2 2.490(12) 2_455
Ag2 O1 2.387(2) 3_556
Ag2 F1 2.387(2) 3_556
Ag2 F1 2.387(2) .
Ag2 O2 2.4038(19) 4_666
Ag2 F2 2.4038(19) 4_666
Ag2 O2 2.4038(19) 2_445
Ag2 F2 2.4038(19) 2_445
Ag2 F3 2.4491(19) 2_545
Ag2 F3 2.4491(19) 4_566
V1 V1 0.4567(16) 3
V1 O1 1.706(2) 3
V1 O2 1.676(2) 3
V1 F1 2.003(2) .
V1 F2 2.025(2) .
V1 F3 1.867(2) 3
V1 F3 1.887(2) .
